data_1531310
loop_
_publ_author_name
'della Ventura, G.'
'Bonazzi, P.'
'Oberti, R.'
'Ottolini, L.'

_publ_section_title
;
 Ciprianiite and Mottanaite-(Ce), two new minerals of the Hellandite group
 from Latium (Italy)
;
_journal_name_full 'American Mineralogist'
_journal_page_first 739
_journal_page_last 744
_journal_volume 87
_journal_year 2002
_chemical_formula_sum 'Al0.48 B4 Be0.82 Ca4.6 Ce0.74 F0.49 Fe0.4 H0.54 Li0.04 Mg0.05 O23.51 Si4 Th0.66 Ti0.1'
_chemical_name_systematic
;
Ca4 (Ce0.74 Ca0.60 Th0.66) (Al0.48 Fe0.40 Mg0.05 Ti0.10) (Be0.82 Li0.04) B4 
Si4 O22 (O0.97 F0.49 (O H)0.54)
;
_space_group_IT_number 13
_symmetry_space_group_name_Hall '-P 2ya'
_symmetry_space_group_name_H-M 'P 1 2/a 1'
_cell_angle_alpha 90
_cell_angle_beta 111.33
_cell_angle_gamma 90
_cell_formula_units_Z 2
_cell_length_a 19.059
_cell_length_b 4.729
_cell_length_c 10.291
_cell_volume 863.993
_citation_journal_id_ASTM AMMIAY
_cod_data_source_file dellaVentura_AMMIAY_2002_159.cif
_cod_data_source_block H0.54Al0.48B4Be0.82Ca4.6Ce0.74F0.49Fe0.4Li0.04Mg0.05O23.51Si4Th0.66Ti0.1
_cod_original_cell_volume 863.9932
_cod_original_sg_symbol_Hall '-P 2yc (z,y,-x)'
_cod_original_formula_sum
;
H0.54 Al0.48 B4 Be0.82 Ca4.6 Ce0.74 F0.49 Fe0.4 Li0.04 Mg0.05 O23.51 Si4 
Th0.66 Ti0.1
;
_cod_database_code 1531310

loop_
_symmetry_equiv_pos_as_xyz
x,y,z
-x+1/2,y,-z
-x,-y,-z
x-1/2,-y,z

loop_
_atom_site_label
_atom_site_type_symbol
_atom_site_fract_x
_atom_site_fract_y
_atom_site_fract_z
_atom_site_occupancy
_atom_site_U_iso_or_equiv
Ca3 Ca+2 0.1564 0.9652 0.9312 1 0.0
O8 O-2 0.133 0.6707 0.309 1 0.0
H1 H+1 0.04 0.42 0.9 0.27 0.0
O2 O-2 0.1786 0.3179 0.7584 1 0.0
Be1 Be+2 0.038 0.535 0.869 0.41 0.0
Ca1 Ca+2 0.0429 0.0175 0.3598 0.3 0.0
B1 B+3 0.1733 0.5268 0.4515 1 0.0
O1 O-2 0.0444 0.2441 0.5673 1 0.0
O10 O-2 0.0847 0.7297 0.0395 1 0.0
Mg1 Mg+2 0 0 0 0.05 0.0
Th1 Th+4 0.0429 0.0175 0.3598 0.33 0.0
B2 B+3 0.2529 0.4618 0.1329 1 0.0
Al1 Al+3 0 0 0 0.48 0.0
F1 F-1 0.037 0.1935 0.87 0.245 0.0
O6 O-2 0.2471 0.7583 0.8585 1 0.0
Fe1 Fe+3 0 0 0 0.4 0.0
Si1 Si+4 0.1039 0.4849 0.6501 1 0.0
O7 O-2 0.168 0.2285 0.4464 1 0.0
Si2 Si+4 0.1127 0.4975 0.1616 1 0.0
O5 O-2 0.037 0.1935 0.87 0.755 0.0
Ce1 Ce+3 0.0429 0.0175 0.3598 0.38 0.0
O9 O-2 0.1864 0.326 0.1581 1 0.0
Li1 Li+1 0.038 0.535 0.869 0.02 0.0
O11 O-2 0.052 0.2556 0.1558 1 0.0
Ti1 Ti+4 0 0 0 0.1 0.0
O13 O-2 0.25 0.6481 0.5 1 0.0
O12 O-2 0.25 0.3353 0 1 0.0
O3 O-2 0.0715 0.6991 0.7351 1 0.0
O4 O-2 0.1331 0.6672 0.5411 1 0.0
Ca2 Ca+2 0.2476 0.0017 0.6611 1 0.0
